data_2242770
loop_
_publ_author_name
'Lakshmithendral, K.'
'Archana, K.'
'Saravanan, K.'
'Kabilan, S.'
'Selvanayagam, S.'

_publ_section_title
;
 Crystal structures of
 3-methoxy-4-{[5-(4-methoxyphenyl)-1,3,4-oxadiazol-2-yl]methoxy}benzonitrile
 and
 <i>N</i>-(4-{[5-(4-chlorophenyl)-1,3,4-oxadiazol-2-yl]methoxy}phenyl)acetamide
;
_journal_coeditor_code ZQ2243
_journal_issue 12
_journal_name_full 'Acta Crystallographica Section E'
_journal_page_first 1919
_journal_page_last 1922
_journal_paper_doi 10.1107/S2056989018016754
_journal_volume 74
_journal_year 2018
_chemical_formula_iupac 'C18 H15 N3 O4'
_chemical_formula_moiety 'C18 H15 N3 O4'
_chemical_formula_sum 'C18 H15 N3 O4'
_chemical_formula_weight 337.33
_chemical_name_systematic
;
3-Methoxy-4-{[5-(4-methoxyphenyl)-1,3,4-oxadiazol-2-yl]methoxy}benzonitrile
;
_space_group_crystal_system triclinic
_space_group_IT_number 2
_space_group_name_Hall '-P 1'
_space_group_name_H-M_alt 'P -1'
_symmetry_space_group_name_Hall '-P 1'
_symmetry_space_group_name_H-M 'P -1'
_atom_sites_solution_hydrogens geom
_audit_creation_method SHELXL-2018/3
_cell_angle_alpha 102.668(7)
_cell_angle_beta 90.646(6)
_cell_angle_gamma 109.813(8)
_cell_formula_units_Z 2
_cell_length_a 6.0847(14)
_cell_length_b 8.5048(19)
_cell_length_c 17.286(4)
_cell_measurement_reflns_used 3118
_cell_measurement_temperature 298(2)
_cell_measurement_theta_max 27.4
_cell_measurement_theta_min 3.2
_cell_volume 817.5(3)
_computing_cell_refinement
;
SAINT (Bruker, 2002)
;
_computing_data_collection
;
SMART (Bruker, 2002)
;
_computing_data_reduction
;
SAINT (Bruker, 2002)
;
_computing_molecular_graphics
;
ORTEP-3 for Windows (Farrugia, 2012) and PLATON (Spek, 2009)
;
_computing_publication_material
;
SHELXL2018 (Sheldrick, 2015) and PLATON (Spek, 2009)
;
_computing_structure_refinement
;
SHELXL2018 (Sheldrick, 2015)
;
_computing_structure_solution
;
SHELXS97 (Sheldrick, 2008)
;
_diffrn_ambient_temperature 298(2)
_diffrn_measured_fraction_theta_full 0.985
_diffrn_measured_fraction_theta_max 0.960
_diffrn_measurement_device_type 'Bruker SMART APEX CCD area-detector'
_diffrn_measurement_method '\w and \f scans'
_diffrn_radiation_source 'fine-focus sealed tube'
_diffrn_radiation_type MoK\a
_diffrn_radiation_wavelength 0.71073
_diffrn_reflns_av_R_equivalents 0.0873
_diffrn_reflns_av_unetI/netI 0.1685
_diffrn_reflns_limit_h_max 7
_diffrn_reflns_limit_h_min -7
_diffrn_reflns_limit_k_max 10
_diffrn_reflns_limit_k_min -9
_diffrn_reflns_limit_l_max 14
_diffrn_reflns_limit_l_min -22
_diffrn_reflns_number 4701
_diffrn_reflns_theta_full 25.242
_diffrn_reflns_theta_max 27.500
_diffrn_reflns_theta_min 3.121
_exptl_absorpt_coefficient_mu 0.099
_exptl_absorpt_correction_type none
_exptl_crystal_colour Colourless
_exptl_crystal_density_diffrn 1.370
_exptl_crystal_density_method 'not measured'
_exptl_crystal_description Block
_exptl_crystal_F_000 352
_exptl_crystal_size_max 0.24
_exptl_crystal_size_mid 0.21
_exptl_crystal_size_min 0.19
_refine_diff_density_max 0.493
_refine_diff_density_min -0.325
_refine_ls_extinction_method none
_refine_ls_goodness_of_fit_ref 0.948
_refine_ls_hydrogen_treatment constr
_refine_ls_matrix_type full
_refine_ls_number_parameters 228
_refine_ls_number_reflns 3593
_refine_ls_number_restraints 0
_refine_ls_restrained_S_all 0.948
_refine_ls_R_factor_all 0.1559
_refine_ls_R_factor_gt 0.0862
_refine_ls_shift/su_max 0.000
_refine_ls_shift/su_mean 0.000
_refine_ls_structure_factor_coef Fsqd
_refine_ls_weighting_details 'w=1/[\s^2^(Fo^2^)+(0.0956P)^2^] where P=(Fo^2^+2Fc^2^)/3'
_refine_ls_weighting_scheme calc
_refine_ls_wR_factor_gt 0.2290
_refine_ls_wR_factor_ref 0.2823
_reflns_number_gt 1137
_reflns_number_total 3593
_reflns_threshold_expression 'I > 2\s(I)'
_cod_data_source_file zq2243sup1.cif
_cod_data_source_block I
_cod_database_code 2242770
_shelx_space_group_comment
;
The symmetry employed for this shelxl refinement is uniquely defined
by the following loop, which should always be used as a source of
symmetry information in preference to the above space-group names.
They are only intended as comments.
;

loop_
_space_group_symop_operation_xyz
'x, y, z'
'-x, -y, -z'

loop_
_atom_site_type_symbol
_atom_site_label
_atom_site_fract_x
_atom_site_fract_y
_atom_site_fract_z
_atom_site_U_iso_or_equiv
_atom_site_adp_type
_atom_site_calc_flag
_atom_site_occupancy
O O1 0.1843(5) 0.2454(3) 0.36727(18) 0.0573(8) Uani d 1
O O2 -0.1120(5) 0.0785(3) 0.21803(19) 0.0672(10) Uani d 1
O O3 -0.2533(6) -0.2488(4) 0.16208(19) 0.0661(10) Uani d 1
O O4 0.6234(7) 0.1389(5) 0.6784(2) 0.0999(13) Uani d 1
N N1 0.5537(7) 0.3888(5) 0.3540(2) 0.0666(11) Uani d 1
N N2 0.4067(7) 0.3864(5) 0.2876(2) 0.0679(12) Uani d 1
N N3 -1.0776(8) -0.3032(5) -0.0393(3) 0.0818(14) Uani d 1
C C1 0.3016(9) 0.1713(6) 0.5111(3) 0.0746(15) Uani d 1
H H1 0.145930 0.131974 0.490115 0.089 Uiso calc 1
C C2 0.3548(10) 0.1334(7) 0.5810(3) 0.0810(17) Uani d 1
H H2 0.235535 0.069914 0.606852 0.097 Uiso calc 1
C C3 0.5834(10) 0.1892(7) 0.6124(3) 0.0737(15) Uani d 1
C C4 0.7621(9) 0.2890(7) 0.5738(3) 0.0744(15) Uani d 1
H H4 0.917781 0.329479 0.594902 0.089 Uiso calc 1
C C5 0.7024(9) 0.3258(6) 0.5045(3) 0.0734(14) Uani d 1
H H5 0.820509 0.392725 0.479518 0.088 Uiso calc 1
C C6 0.4759(7) 0.2674(5) 0.4710(3) 0.0534(11) Uani d 1
C C7 0.4163(7) 0.3047(5) 0.3975(3) 0.0563(12) Uani d 1
C C8 0.1976(8) 0.3015(5) 0.2998(3) 0.0510(11) Uani d 1
C C9 -0.0194(8) 0.2584(5) 0.2476(3) 0.0617(13) Uani d 1
H H9A -0.132615 0.297492 0.277473 0.074 Uiso calc 1
H H9B 0.015621 0.314695 0.203787 0.074 Uiso calc 1
C C10 -0.3104(7) 0.0114(5) 0.1662(3) 0.0524(11) Uani d 1
C C11 -0.4371(8) 0.1049(5) 0.1460(3) 0.0559(12) Uani d 1
H H11 -0.387569 0.222949 0.167178 0.067 Uiso calc 1
C C12 -0.6385(8) 0.0239(6) 0.0940(3) 0.0572(12) Uani d 1
H H12 -0.723785 0.087491 0.080049 0.069 Uiso calc 1
C C13 -0.7123(8) -0.1506(6) 0.0632(2) 0.0531(11) Uani d 1
C C14 -0.5881(7) -0.2481(5) 0.0840(2) 0.0545(12) Uani d 1
H H14 -0.640032 -0.366455 0.063238 0.065 Uiso calc 1
C C15 -0.3888(8) -0.1680(5) 0.1354(3) 0.0545(12) Uani d 1
C C16 0.8476(11) 0.1995(8) 0.7151(4) 0.110(2) Uani d 1
H H16A 0.939257 0.139919 0.684979 0.165 Uiso calc 1
H H16B 0.842598 0.180561 0.767860 0.165 Uiso calc 1
H H16C 0.917417 0.320492 0.718006 0.165 Uiso calc 1
C C17 -0.9170(9) -0.2349(6) 0.0064(3) 0.0621(13) Uani d 1
C C18 -0.3336(9) -0.4316(5) 0.1354(3) 0.0741(15) Uani d 1
H H18A -0.454760 -0.482003 0.166887 0.111 Uiso calc 1
H H18B -0.205201 -0.471141 0.140725 0.111 Uiso calc 1
H H18C -0.394768 -0.464801 0.080479 0.111 Uiso calc 1

loop_
_atom_site_aniso_label
_atom_site_aniso_U_11
_atom_site_aniso_U_22
_atom_site_aniso_U_33
_atom_site_aniso_U_12
_atom_site_aniso_U_13
_atom_site_aniso_U_23
O1 0.0402(18) 0.0536(18) 0.059(2) -0.0017(14) -0.0116(15) 0.0045(15)
O2 0.062(2) 0.0410(16) 0.081(2) 0.0082(15) -0.0299(18) -0.0021(16)
O3 0.065(2) 0.0469(18) 0.075(2) 0.0105(15) -0.0204(18) 0.0094(16)
O4 0.087(3) 0.126(3) 0.086(3) 0.039(3) -0.016(2) 0.023(3)
N1 0.044(2) 0.072(3) 0.061(3) -0.002(2) 0.002(2) 0.003(2)
N2 0.059(3) 0.069(3) 0.055(3) 0.000(2) 0.004(2) 0.010(2)
N3 0.078(3) 0.074(3) 0.078(3) 0.013(3) -0.027(3) 0.010(2)
C1 0.063(3) 0.078(3) 0.068(3) 0.014(3) -0.021(3) 0.009(3)
C2 0.066(4) 0.098(4) 0.073(4) 0.015(3) -0.003(3) 0.029(3)
C3 0.074(4) 0.083(4) 0.065(3) 0.037(3) -0.007(3) 0.005(3)
C4 0.049(3) 0.089(4) 0.070(4) 0.025(3) -0.021(3) -0.010(3)
C5 0.047(3) 0.078(3) 0.073(4) 0.009(3) -0.011(3) -0.004(3)
C6 0.042(3) 0.049(2) 0.054(3) 0.007(2) -0.005(2) -0.005(2)
C7 0.035(2) 0.047(2) 0.064(3) 0.002(2) -0.006(2) -0.013(2)
C8 0.054(3) 0.041(2) 0.048(3) 0.012(2) 0.002(2) -0.002(2)
C9 0.063(3) 0.041(2) 0.069(3) 0.013(2) -0.020(3) -0.004(2)
C10 0.048(3) 0.039(2) 0.059(3) 0.009(2) -0.013(2) 0.002(2)
C11 0.062(3) 0.043(2) 0.057(3) 0.014(2) -0.008(2) 0.008(2)
C12 0.051(3) 0.058(3) 0.062(3) 0.018(2) -0.005(2) 0.014(2)
C13 0.049(3) 0.058(3) 0.041(2) 0.007(2) -0.002(2) 0.007(2)
C14 0.055(3) 0.048(2) 0.050(3) 0.009(2) -0.011(2) 0.004(2)
C15 0.051(3) 0.045(2) 0.060(3) 0.013(2) -0.013(2) 0.006(2)
C16 0.093(5) 0.145(6) 0.077(4) 0.033(4) -0.019(4) 0.015(4)
C17 0.063(3) 0.053(3) 0.061(3) 0.013(2) -0.011(3) 0.008(2)
C18 0.087(4) 0.049(3) 0.087(4) 0.020(3) 0.006(3) 0.022(3)

loop_
_atom_type_symbol
_atom_type_description
_atom_type_scat_dispersion_real
_atom_type_scat_dispersion_imag
_atom_type_scat_source
C C 0.0033 0.0016 'International Tables Vol C Tables 4.2.6.8 and 6.1.1.4'
H H 0.0000 0.0000 'International Tables Vol C Tables 4.2.6.8 and 6.1.1.4'
N N 0.0061 0.0033 'International Tables Vol C Tables 4.2.6.8 and 6.1.1.4'
O O 0.0106 0.0060 'International Tables Vol C Tables 4.2.6.8 and 6.1.1.4'

loop_
_geom_angle_atom_site_label_1
_geom_angle_atom_site_label_2
_geom_angle_atom_site_label_3
_geom_angle
C8 O1 C7 102.6(3)
C10 O2 C9 117.8(3)
C15 O3 C18 116.4(3)
C3 O4 C16 119.1(5)
C7 N1 N2 106.0(4)
C8 N2 N1 105.4(4)
C2 C1 C6 121.6(5)
C2 C1 H1 119.2
C6 C1 H1 119.2
C1 C2 C3 120.0(5)
C1 C2 H2 120.0
C3 C2 H2 120.0
O4 C3 C2 116.6(5)
O4 C3 C4 123.8(5)
C2 C3 C4 119.5(5)
C5 C4 C3 118.9(5)
C5 C4 H4 120.5
C3 C4 H4 120.5
C6 C5 C4 122.5(5)
C6 C5 H5 118.8
C4 C5 H5 118.8
C5 C6 C1 117.5(5)
C5 C6 C7 121.9(5)
C1 C6 C7 120.7(4)
N1 C7 O1 112.4(4)
N1 C7 C6 128.2(4)
O1 C7 C6 119.4(4)
N2 C8 O1 113.6(4)
N2 C8 C9 127.0(4)
O1 C8 C9 119.4(4)
O2 C9 C8 108.3(3)
O2 C9 H9A 110.0
C8 C9 H9A 110.0
O2 C9 H9B 110.0
C8 C9 H9B 110.0
H9A C9 H9B 108.4
C11 C10 O2 124.7(4)
C11 C10 C15 119.8(4)
O2 C10 C15 115.4(3)
C10 C11 C12 120.2(4)
C10 C11 H11 119.9
C12 C11 H11 119.9
C13 C12 C11 119.8(4)
C13 C12 H12 120.1
C11 C12 H12 120.1
C12 C13 C14 120.9(4)
C12 C13 C17 120.1(4)
C14 C13 C17 119.0(4)
C15 C14 C13 119.3(4)
C15 C14 H14 120.4
C13 C14 H14 120.4
O3 C15 C14 125.3(4)
O3 C15 C10 114.7(4)
C14 C15 C10 120.0(4)
O4 C16 H16A 109.5
O4 C16 H16B 109.5
H16A C16 H16B 109.5
O4 C16 H16C 109.5
H16A C16 H16C 109.5
H16B C16 H16C 109.5
N3 C17 C13 179.0(6)
O3 C18 H18A 109.5
O3 C18 H18B 109.5
H18A C18 H18B 109.5
O3 C18 H18C 109.5
H18A C18 H18C 109.5
H18B C18 H18C 109.5

loop_
_geom_bond_atom_site_label_1
_geom_bond_atom_site_label_2
_geom_bond_distance
O1 C8 1.347(5)
O1 C7 1.381(5)
O2 C10 1.368(5)
O2 C9 1.409(5)
O3 C15 1.371(5)
O3 C18 1.426(5)
O4 C3 1.350(6)
O4 C16 1.375(6)
N1 C7 1.274(5)
N1 N2 1.439(5)
N2 C8 1.278(5)
N3 C17 1.146(5)
C1 C2 1.380(6)
C1 C6 1.396(6)
C1 H1 0.9300
C2 C3 1.370(7)
C2 H2 0.9300
C3 C4 1.409(7)
C4 C5 1.377(6)
C4 H4 0.9300
C5 C6 1.369(6)
C5 H5 0.9300
C6 C7 1.446(6)
C8 C9 1.480(6)
C9 H9A 0.9700
C9 H9B 0.9700
C10 C11 1.371(5)
C10 C15 1.409(5)
C11 C12 1.383(6)
C11 H11 0.9300
C12 C13 1.373(6)
C12 H12 0.9300
C13 C14 1.392(5)
C13 C17 1.445(6)
C14 C15 1.369(5)
C14 H14 0.9300
C16 H16A 0.9600
C16 H16B 0.9600
C16 H16C 0.9600
C18 H18A 0.9600
C18 H18B 0.9600
C18 H18C 0.9600

loop_
_geom_hbond_atom_site_label_D
_geom_hbond_atom_site_label_H
_geom_hbond_atom_site_label_A
_geom_hbond_site_symmetry_A
_geom_hbond_distance_DH
_geom_hbond_distance_HA
_geom_hbond_distance_DA
_geom_hbond_angle_DHA
_geom_hbond_publ_flag
C1 H1 O1 . 0.93 2.50 2.835(6) 101 yes
C9 H9A N1 1_455 0.97 2.57 3.540(6) 178 yes
C18 H18A N2 1_445 0.96 2.60 3.470(6) 151 yes
C16 H16B O3 2_656 0.96 2.59 3.094(7) 113 yes

loop_
_geom_torsion_atom_site_label_1
_geom_torsion_atom_site_label_2
_geom_torsion_atom_site_label_3
_geom_torsion_atom_site_label_4
_geom_torsion
C7 N1 N2 C8 0.3(5)
C6 C1 C2 C3 -0.5(8)
C16 O4 C3 C2 -176.1(5)
C16 O4 C3 C4 5.9(8)
C1 C2 C3 O4 -176.3(5)
C1 C2 C3 C4 1.7(8)
O4 C3 C4 C5 176.8(5)
C2 C3 C4 C5 -1.1(8)
C3 C4 C5 C6 -0.7(8)
C4 C5 C6 C1 1.8(7)
C4 C5 C6 C7 -179.0(4)
C2 C1 C6 C5 -1.2(7)
C2 C1 C6 C7 179.6(4)
N2 N1 C7 O1 -0.7(5)
N2 N1 C7 C6 179.2(4)
C8 O1 C7 N1 0.8(5)
C8 O1 C7 C6 -179.2(4)
C5 C6 C7 N1 1.4(7)
C1 C6 C7 N1 -179.5(4)
C5 C6 C7 O1 -178.7(4)
C1 C6 C7 O1 0.5(6)
N1 N2 C8 O1 0.1(5)
N1 N2 C8 C9 -178.3(4)
C7 O1 C8 N2 -0.5(5)
C7 O1 C8 C9 178.1(3)
C10 O2 C9 C8 -178.1(4)
N2 C8 C9 O2 114.2(5)
O1 C8 C9 O2 -64.2(5)
C9 O2 C10 C11 -5.7(7)
C9 O2 C10 C15 176.9(4)
O2 C10 C11 C12 -178.7(4)
C15 C10 C11 C12 -1.4(7)
C10 C11 C12 C13 0.4(7)
C11 C12 C13 C14 0.6(7)
C11 C12 C13 C17 -177.4(4)
C12 C13 C14 C15 -0.6(7)
C17 C13 C14 C15 177.5(4)
C18 O3 C15 C14 -2.0(7)
C18 O3 C15 C10 176.9(4)
C13 C14 C15 O3 178.5(4)
C13 C14 C15 C10 -0.4(7)
C11 C10 C15 O3 -177.6(4)
O2 C10 C15 O3 -0.1(6)
C11 C10 C15 C14 1.4(7)
O2 C10 C15 C14 178.9(4)

_cod_database_fobs_code 2242770
